data_7022824
loop_
_publ_author_name
'Chandrasekhar, Vadapalli'
'Narayanan, Ramakirushnan Suriya'

_publ_section_title
;
 Metalation studies of 3- and 4-pyridyloxycyclophosphazenes:
 metallamacrocycles to coordination polymers.
;
_journal_issue 18
_journal_name_full 'Dalton transactions (Cambridge, England : 2003)'
_journal_page_first 6619
_journal_page_last 6632
_journal_paper_doi 10.1039/c3dt33084b
_journal_volume 42
_journal_year 2013
_chemical_formula_moiety 'C34 H24 Cl2 Cu N5 O6 P3'
_chemical_formula_sum 'C34 H24 Cl2 Cu N5 O6 P3'
_chemical_formula_weight 825.93
_chemical_name_systematic
;
?
;
_space_group_crystal_system monoclinic
_space_group_IT_number 15
_space_group_name_Hall '-C 2yc'
_space_group_name_H-M_alt 'C 1 2/c 1'
_symmetry_space_group_name_Hall '-C 2yc'
_symmetry_space_group_name_H-M 'C 1 2/c 1'
_atom_sites_solution_hydrogens geom
_atom_sites_solution_primary direct
_atom_sites_solution_secondary difmap
_audit_creation_date 2013-02-11
_audit_creation_method
;
Olex2 1.2
(compiled Dec 5 2012 16:20:19, GUI svn.r4385)
;
_cell_angle_alpha 90.00
_cell_angle_beta 104.74(3)
_cell_angle_gamma 90.00
_cell_formula_units_Z 8
_cell_length_a 35.470(7)
_cell_length_b 11.331(2)
_cell_length_c 24.468(5)
_cell_measurement_reflns_used 2943
_cell_measurement_temperature 100(2)
_cell_measurement_theta_max 21.132
_cell_measurement_theta_min 2.327
_cell_volume 9510(3)
_computing_cell_refinement 'SAINT v6.45A (Bruker, 2003)'
_computing_data_collection 'Bruker SMART'
_computing_data_reduction 'SAINT v6.45A (Bruker, 2003)'
_computing_molecular_graphics
;
O. V. Dolomanov, L. J. Bourhis, R. J. Gildea, J. A. K. Howard and H. Puschmann,
OLEX2: a complete structure solution, refinement and analysis program.
J. Appl. Cryst. (2009). 42, 339-341.
;
_computing_publication_material
;
O. V. Dolomanov, L. J. Bourhis, R. J. Gildea, J. A. K. Howard and H. Puschmann,
OLEX2: a complete structure solution, refinement and analysis program.
J. Appl. Cryst. (2009). 42, 339-341.
;
_computing_structure_refinement
;
XL, G.M. Sheldrick, Acta Cryst.
(2008). A64, 112-122
;
_computing_structure_solution 'SHELXS-97 (Sheldrick, 1990)'
_diffrn_ambient_temperature 100(2)
_diffrn_measured_fraction_theta_full 0.996
_diffrn_measured_fraction_theta_max 0.995
_diffrn_measurement_device_type 'Bruker P4'
_diffrn_measurement_method '\w scans'
_diffrn_radiation_monochromator graphite
_diffrn_radiation_type MoK\a
_diffrn_radiation_wavelength 0.71073
_diffrn_reflns_av_R_equivalents 0.0766
_diffrn_reflns_av_unetI/netI 0.0998
_diffrn_reflns_limit_h_max 38
_diffrn_reflns_limit_h_min -42
_diffrn_reflns_limit_k_max 10
_diffrn_reflns_limit_k_min -13
_diffrn_reflns_limit_l_max 29
_diffrn_reflns_limit_l_min -29
_diffrn_reflns_number 24874
_diffrn_reflns_theta_full 25.00
_diffrn_reflns_theta_max 25.50
_diffrn_reflns_theta_min 2.02
_diffrn_source 'fine-focus sealed tube'
_exptl_absorpt_coefficient_mu 0.712
_exptl_absorpt_correction_T_max 1
_exptl_absorpt_correction_T_min 0.398261
_exptl_absorpt_correction_type multi-scan
_exptl_absorpt_process_details
;
SADABS v.2.10 (Bruker,2003) was used for absorption correction.
R(int) was 0.0963 before and 0.0360 after correction.
The Ratio of minimum to maximum transmission is 0.3983.
The \l/2 correction factor is 0.0015.
;
_exptl_crystal_colour 'light blue'
_exptl_crystal_density_diffrn 1.154
_exptl_crystal_density_method 'not measured'
_exptl_crystal_description block
_exptl_crystal_F_000 3352
_exptl_crystal_size_max 0.08
_exptl_crystal_size_mid 0.07
_exptl_crystal_size_min 0.05
_platon_squeeze_details
;
;
_refine_diff_density_max 0.394
_refine_diff_density_min -0.335
_refine_diff_density_rms 0.088
_refine_ls_extinction_method none
_refine_ls_goodness_of_fit_ref 0.906
_refine_ls_hydrogen_treatment constr
_refine_ls_matrix_type full
_refine_ls_number_parameters 460
_refine_ls_number_reflns 8820
_refine_ls_number_restraints 0
_refine_ls_restrained_S_all 0.906
_refine_ls_R_factor_all 0.1028
_refine_ls_R_factor_gt 0.0624
_refine_ls_shift/su_max 0.002
_refine_ls_shift/su_mean 0.000
_refine_ls_structure_factor_coef Fsqd
_refine_ls_weighting_details 'calc w=1/[\s^2^(Fo^2^)+(0.0950P)^2^+0.0000P] where P=(Fo^2^+2Fc^2^)/3'
_refine_ls_weighting_scheme calc
_refine_ls_wR_factor_gt 0.1633
_refine_ls_wR_factor_ref 0.1837
_reflns_number_gt 4710
_reflns_number_total 8820
_reflns_threshold_expression >2sigma(I)
_cod_data_source_file c3dt33084b.txt
_cod_data_source_block 908595
_cod_original_cell_volume 9510.1(3)
_cod_database_code 7022824
_olex2_refinement_description
;
1. Fixed Uiso
At 1.2 times of:
H10 of C10, H15 of C15, H11 of C11, H16 of C16, H17 of C17, H14 of C14, H20
of C20, H22 of C22, H8 of C8, H21 of C21, H9 of C9, H23 of C23, H26 of C26,
H27 of C27, H28 of C28, H31 of C31, H29 of C29, H32 of C32, H33 of C33, H34
of C34, H3 of C3, H2 of C2, H4 of C4, H5 of C5
2.a Aromatic/amide H refined with riding coordinates:
C2(H2), C3(H3), C4(H4), C5(H5), C8(H8), C9(H9), C10(H10), C11(H11), C14(H14),
C15(H15), C16(H16), C17(H17), C20(H20), C21(H21), C22(H22), C23(H23), C26(H26),
C27(H27), C28(H28), C29(H29), C31(H31), C32(H32), C33(H33), C34(H34)
;

loop_
_space_group_symop_id
_space_group_symop_operation_xyz
1 'x, y, z'
2 '-x, y, -z+1/2'
3 'x+1/2, y+1/2, z'
4 '-x+1/2, y+1/2, -z+1/2'
5 '-x, -y, -z'
6 'x, -y, z-1/2'
7 '-x+1/2, -y+1/2, -z'
8 'x+1/2, -y+1/2, z-1/2'

loop_
_atom_site_label
_atom_site_type_symbol
_atom_site_fract_x
_atom_site_fract_y
_atom_site_fract_z
_atom_site_U_iso_or_equiv
_atom_site_adp_type
_atom_site_occupancy
_atom_site_symmetry_multiplicity
_atom_site_calc_flag
_atom_site_refinement_flags
C1 C 0.63558(15) 1.3321(5) 0.7612(2) 0.0612(14) Uani 1 1 d .
C2 C 0.61908(18) 1.3793(5) 0.8042(3) 0.0822(18) Uani 1 1 d .
H2 H 0.6163 1.3331 0.8344 0.099 Uiso 1 1 calc R
C3 C 0.6075(2) 1.4953(6) 0.7992(3) 0.093(2) Uani 1 1 d .
H3 H 0.5976 1.5311 0.8268 0.111 Uiso 1 1 calc R
C4 C 0.61103(19) 1.5585(6) 0.7514(4) 0.103(2) Uani 1 1 d .
H4 H 0.6023 1.6362 0.7468 0.124 Uiso 1 1 calc R
C5 C 0.62659(19) 1.5099(5) 0.7126(3) 0.0861(19) Uani 1 1 d .
H5 H 0.6288 1.5550 0.6818 0.103 Uiso 1 1 calc R
C6 C 0.63953(15) 1.3950(5) 0.7167(3) 0.0679(15) Uani 1 1 d .
C7 C 0.65721(16) 1.3417(5) 0.6726(2) 0.0637(14) Uani 1 1 d .
C8 C 0.6849(2) 1.4032(6) 0.6540(3) 0.0883(19) Uani 1 1 d .
H8 H 0.6926 1.4783 0.6678 0.106 Uiso 1 1 calc R
C9 C 0.7014(2) 1.3493(8) 0.6132(4) 0.111(3) Uani 1 1 d .
H9 H 0.7191 1.3926 0.5991 0.133 Uiso 1 1 calc R
C10 C 0.6926(2) 1.2375(7) 0.5934(3) 0.098(2) Uani 1 1 d .
H10 H 0.7041 1.2037 0.5669 0.118 Uiso 1 1 calc R
C11 C 0.66465(18) 1.1751(6) 0.6157(2) 0.0817(18) Uani 1 1 d .
H11 H 0.6580 1.0977 0.6046 0.098 Uiso 1 1 calc R
C12 C 0.64802(15) 1.2283(5) 0.6528(2) 0.0631(14) Uani 1 1 d .
C13 C 0.69094(13) 0.7521(4) 0.7077(2) 0.0523(12) Uani 1 1 d .
C14 C 0.69550(16) 0.7708(5) 0.6549(2) 0.0681(15) Uani 1 1 d .
H14 H 0.6765 0.8126 0.6289 0.082 Uiso 1 1 calc R
C15 C 0.72711(17) 0.7298(6) 0.6397(3) 0.0792(18) Uani 1 1 d .
H15 H 0.7300 0.7431 0.6034 0.095 Uiso 1 1 calc R
C16 C 0.75455(19) 0.6690(7) 0.6780(3) 0.100(2) Uani 1 1 d .
H16 H 0.7764 0.6402 0.6679 0.120 Uiso 1 1 calc R
C17 C 0.75033(15) 0.6497(6) 0.7310(3) 0.0786(17) Uani 1 1 d .
H17 H 0.7694 0.6082 0.7570 0.094 Uiso 1 1 calc R
C18 C 0.71765(14) 0.6916(4) 0.7469(2) 0.0576(13) Uani 1 1 d .
C19 C 0.71114(15) 0.6631(5) 0.8027(2) 0.0674(15) Uani 1 1 d .
C20 C 0.71949(17) 0.5479(6) 0.8290(3) 0.090(2) Uani 1 1 d .
H20 H 0.7297 0.4898 0.8100 0.108 Uiso 1 1 calc R
C21 C 0.7134(2) 0.5215(8) 0.8785(3) 0.111(3) Uani 1 1 d .
H21 H 0.7174 0.4449 0.8924 0.133 Uiso 1 1 calc R
C22 C 0.7010(2) 0.6081(9) 0.9094(4) 0.121(3) Uani 1 1 d .
H22 H 0.6986 0.5914 0.9455 0.145 Uiso 1 1 calc R
C23 C 0.69219(18) 0.7208(7) 0.8868(3) 0.091(2) Uani 1 1 d .
H23 H 0.6830 0.7784 0.9072 0.109 Uiso 1 1 calc R
C24 C 0.69707(15) 0.7455(6) 0.8354(2) 0.0674(15) Uani 1 1 d .
C25 C 0.53627(13) 0.8612(5) 0.69026(18) 0.0499(12) Uani 1 1 d .
C26 C 0.52673(17) 0.7455(5) 0.6829(2) 0.0743(16) Uani 1 1 d .
H26 H 0.5245 0.6997 0.7134 0.089 Uiso 1 1 calc R
C27 C 0.53875(13) 1.0731(4) 1.14444(17) 0.0480(11) Uani 1 1 d .
H27 H 0.5442 0.9929 1.1493 0.058 Uiso 1 1 calc R
C28 C 0.52457(18) 1.2344(5) 1.0854(2) 0.0739(16) Uani 1 1 d .
H28 H 0.5211 1.2674 1.0496 0.089 Uiso 1 1 calc R
C29 C 0.52030(19) 0.6956(6) 0.6292(2) 0.0873(19) Uani 1 1 d .
H29 H 0.5133 0.6166 0.6233 0.105 Uiso 1 1 calc R
C30 C 0.57432(14) 0.9254(4) 0.87899(18) 0.0504(12) Uani 1 1 d .
C31 C 0.56327(14) 0.9852(4) 0.92144(19) 0.0509(12) Uani 1 1 d .
H31 H 0.5556 1.0637 0.9158 0.061 Uiso 1 1 calc R
C32 C 0.57584(18) 0.8225(5) 0.9792(2) 0.0758(17) Uani 1 1 d .
H32 H 0.5771 0.7853 1.0135 0.091 Uiso 1 1 calc R
C33 C 0.5871(2) 0.7622(6) 0.9368(3) 0.096(2) Uani 1 1 d .
H33 H 0.5955 0.6845 0.9431 0.116 Uiso 1 1 calc R
C34 C 0.58615(18) 0.8130(5) 0.8864(2) 0.0754(17) Uani 1 1 d .
H34 H 0.5935 0.7714 0.8580 0.090 Uiso 1 1 calc R
Cl1 Cl 0.60332(4) 1.13055(15) 1.04423(7) 0.0829(5) Uani 1 1 d .
Cl2 Cl 0.50928(4) 0.87139(11) 1.04659(5) 0.0552(3) Uani 1 1 d .
Cu1 Cu 0.547705(18) 1.02539(6) 1.03123(2) 0.0547(2) Uani 1 1 d .
N1 N 0.66109(11) 1.0125(3) 0.74257(18) 0.0546(10) Uani 1 1 d .
N2 N 0.61483(10) 0.8656(3) 0.78035(15) 0.0491(9) Uani 1 1 d .
N3 N 0.58926(11) 1.0836(3) 0.74492(16) 0.0526(10) Uani 1 1 d .
N4 N 0.53364(12) 1.1198(4) 1.09277(16) 0.0550(10) Uani 1 1 d .
N5 N 0.56333(12) 0.9324(4) 0.97127(16) 0.0581(11) Uani 1 1 d .
O1 O 0.65073(10) 1.2173(3) 0.77060(14) 0.0605(9) Uani 1 1 d .
O2 O 0.61948(9) 1.1649(3) 0.67168(12) 0.0583(9) Uani 1 1 d .
O3 O 0.65536(8) 0.7877(3) 0.71946(12) 0.0505(8) Uani 1 1 d .
O4 O 0.69069(9) 0.8608(3) 0.81396(13) 0.0583(9) Uani 1 1 d .
O5 O 0.54139(8) 0.9092(3) 0.74320(12) 0.0540(8) Uani 1 1 d .
O6 O 0.57304(10) 0.9966(3) 0.83200(13) 0.0632(10) Uani 1 1 d .
P1 P 0.62977(4) 1.11305(11) 0.73353(5) 0.0502(3) Uani 1 1 d .
P2 P 0.65421(4) 0.88677(11) 0.76352(5) 0.0487(3) Uani 1 1 d .
P3 P 0.58259(4) 0.96348(12) 0.77412(5) 0.0486(3) Uani 1 1 d .

loop_
_atom_site_aniso_label
_atom_site_aniso_U_11
_atom_site_aniso_U_22
_atom_site_aniso_U_33
_atom_site_aniso_U_23
_atom_site_aniso_U_13
_atom_site_aniso_U_12
C1 0.066(3) 0.047(3) 0.068(3) -0.005(3) 0.012(3) -0.001(3)
C2 0.101(5) 0.063(4) 0.084(4) -0.011(3) 0.025(4) -0.005(4)
C3 0.104(5) 0.076(5) 0.110(6) -0.013(4) 0.050(4) 0.012(4)
C4 0.080(5) 0.055(4) 0.175(8) -0.009(5) 0.033(5) 0.001(4)
C5 0.081(4) 0.060(4) 0.124(6) 0.010(4) 0.039(4) -0.002(3)
C6 0.060(3) 0.043(3) 0.099(5) 0.007(3) 0.019(3) 0.003(3)
C7 0.069(4) 0.053(3) 0.073(4) 0.012(3) 0.023(3) 0.000(3)
C8 0.095(5) 0.076(4) 0.104(5) 0.013(4) 0.044(4) -0.007(4)
C9 0.096(5) 0.111(6) 0.138(7) 0.035(6) 0.054(5) -0.012(5)
C10 0.106(5) 0.096(6) 0.112(6) 0.003(4) 0.062(5) -0.003(5)
C11 0.088(4) 0.092(5) 0.073(4) -0.007(3) 0.035(3) -0.002(4)
C12 0.061(3) 0.072(4) 0.063(3) 0.007(3) 0.027(3) -0.001(3)
C13 0.045(3) 0.052(3) 0.060(3) -0.003(2) 0.013(2) 0.006(2)
C14 0.058(3) 0.089(4) 0.056(3) 0.003(3) 0.013(3) -0.003(3)
C15 0.063(4) 0.116(5) 0.068(4) 0.008(4) 0.034(3) 0.011(4)
C16 0.057(4) 0.149(7) 0.105(6) -0.027(5) 0.041(4) -0.001(4)
C17 0.045(3) 0.099(5) 0.089(5) -0.008(4) 0.013(3) 0.022(3)
C18 0.053(3) 0.057(3) 0.065(3) -0.002(3) 0.017(3) 0.008(3)
C19 0.050(3) 0.074(4) 0.076(4) 0.001(3) 0.012(3) 0.010(3)
C20 0.079(4) 0.074(4) 0.105(5) 0.022(4) 0.000(4) 0.026(4)
C21 0.139(7) 0.107(6) 0.086(5) 0.053(5) 0.025(5) 0.035(5)
C22 0.119(6) 0.144(8) 0.095(6) 0.067(6) 0.019(5) 0.023(6)
C23 0.082(4) 0.116(6) 0.072(4) 0.009(4) 0.017(3) 0.015(4)
C24 0.054(3) 0.092(4) 0.052(3) 0.007(3) 0.007(3) 0.013(3)
C25 0.055(3) 0.064(3) 0.031(2) 0.007(2) 0.012(2) -0.008(3)
C26 0.094(4) 0.080(4) 0.049(3) 0.020(3) 0.018(3) -0.012(4)
C27 0.056(3) 0.055(3) 0.035(2) 0.002(2) 0.014(2) -0.004(2)
C28 0.110(5) 0.069(4) 0.043(3) -0.003(3) 0.018(3) 0.003(4)
C29 0.128(5) 0.072(4) 0.060(4) 0.005(3) 0.021(4) -0.017(4)
C30 0.056(3) 0.061(3) 0.039(3) 0.000(2) 0.020(2) 0.006(3)
C31 0.059(3) 0.055(3) 0.040(3) -0.003(2) 0.015(2) 0.003(2)
C32 0.108(5) 0.069(4) 0.063(4) 0.025(3) 0.043(3) 0.026(4)
C33 0.151(6) 0.066(4) 0.095(5) 0.029(4) 0.074(5) 0.043(4)
C34 0.112(5) 0.054(3) 0.075(4) 0.006(3) 0.051(4) 0.018(3)
Cl1 0.0758(10) 0.0914(11) 0.0827(10) -0.0126(8) 0.0224(8) -0.0182(9)
Cl2 0.0739(8) 0.0551(7) 0.0402(6) 0.0038(5) 0.0208(6) 0.0000(6)
Cu1 0.0684(4) 0.0621(4) 0.0367(3) -0.0021(3) 0.0190(3) -0.0042(3)
N1 0.048(2) 0.045(2) 0.074(3) -0.004(2) 0.022(2) 0.0014(19)
N2 0.053(2) 0.048(2) 0.049(2) 0.0020(18) 0.0182(18) 0.0012(19)
N3 0.047(2) 0.059(3) 0.053(2) 0.0090(19) 0.0151(18) 0.009(2)
N4 0.071(3) 0.052(3) 0.043(2) -0.0039(19) 0.0160(19) -0.005(2)
N5 0.069(3) 0.069(3) 0.042(2) 0.001(2) 0.024(2) -0.004(2)
O1 0.068(2) 0.053(2) 0.057(2) -0.0035(16) 0.0099(17) -0.0019(18)
O2 0.066(2) 0.065(2) 0.0452(18) 0.0055(16) 0.0173(16) -0.0121(18)
O3 0.0422(17) 0.053(2) 0.0538(19) -0.0001(15) 0.0078(14) 0.0145(15)
O4 0.0517(19) 0.060(2) 0.060(2) 0.0008(17) 0.0096(16) 0.0081(17)
O5 0.0453(18) 0.084(2) 0.0357(17) 0.0045(16) 0.0163(14) -0.0032(17)
O6 0.084(2) 0.072(2) 0.0379(18) 0.0045(16) 0.0229(17) 0.0217(19)
P1 0.0541(8) 0.0493(8) 0.0469(7) 0.0004(6) 0.0126(6) 0.0013(6)
P2 0.0450(7) 0.0543(8) 0.0470(7) 0.0003(6) 0.0120(5) 0.0051(6)
P3 0.0507(7) 0.0622(8) 0.0348(6) 0.0027(6) 0.0145(5) 0.0087(7)

loop_
_atom_type_symbol
_atom_type_description
_atom_type_scat_dispersion_real
_atom_type_scat_dispersion_imag
_atom_type_scat_source
C C 0.0033 0.0016 'International Tables Vol C Tables 4.2.6.8 and 6.1.1.4'
H H 0.0000 0.0000 'International Tables Vol C Tables 4.2.6.8 and 6.1.1.4'
N N 0.0061 0.0033 'International Tables Vol C Tables 4.2.6.8 and 6.1.1.4'
O O 0.0106 0.0060 'International Tables Vol C Tables 4.2.6.8 and 6.1.1.4'
P P 0.1023 0.0942 'International Tables Vol C Tables 4.2.6.8 and 6.1.1.4'
Cl Cl 0.1484 0.1585 'International Tables Vol C Tables 4.2.6.8 and 6.1.1.4'
Cu Cu 0.3201 1.2651 'International Tables Vol C Tables 4.2.6.8 and 6.1.1.4'

loop_
_geom_angle_atom_site_label_1
_geom_angle_atom_site_label_2
_geom_angle_atom_site_label_3
_geom_angle
_geom_angle_site_symmetry_1
_geom_angle_site_symmetry_3
C6 C1 C2 123.1(5) . .
C6 C1 O1 120.8(5) . .
O1 C1 C2 115.9(5) . .
C1 C2 H2 121.3 . .
C3 C2 C1 117.4(6) . .
C3 C2 H2 121.3 . .
C2 C3 H3 120.8 . .
C2 C3 C4 118.4(6) . .
C4 C3 H3 120.8 . .
C3 C4 H4 119.2 . .
C5 C4 C3 121.6(7) . .
C5 C4 H4 119.2 . .
C4 C5 H5 119.0 . .
C4 C5 C6 122.0(7) . .
C6 C5 H5 119.0 . .
C1 C6 C5 117.5(6) . .
C1 C6 C7 121.2(5) . .
C5 C6 C7 121.3(6) . .
C8 C7 C6 119.9(5) . .
C8 C7 C12 118.7(6) . .
C12 C7 C6 121.3(5) . .
C7 C8 H8 120.9 . .
C7 C8 C9 118.2(6) . .
C9 C8 H8 120.9 . .
C8 C9 H9 118.1 . .
C10 C9 C8 123.7(6) . .
C10 C9 H9 118.1 . .
C9 C10 H10 122.0 . .
C9 C10 C11 116.0(7) . .
C11 C10 H10 122.0 . .
C10 C11 H11 120.0 . .
C12 C11 C10 120.1(6) . .
C12 C11 H11 120.0 . .
C7 C12 O2 118.8(5) . .
C11 C12 C7 123.3(5) . .
C11 C12 O2 117.8(5) . .
C14 C13 O3 118.3(4) . .
C18 C13 C14 121.5(5) . .
C18 C13 O3 119.9(4) . .
C13 C14 H14 119.4 . .
C15 C14 C13 121.1(5) . .
C15 C14 H14 119.4 . .
C14 C15 H15 120.5 . .
C14 C15 C16 118.9(6) . .
C16 C15 H15 120.5 . .
C15 C16 H16 119.8 . .
C15 C16 C17 120.5(6) . .
C17 C16 H16 119.8 . .
C16 C17 H17 119.6 . .
C16 C17 C18 120.7(6) . .
C18 C17 H17 119.6 . .
C13 C18 C17 117.3(5) . .
C13 C18 C19 121.4(5) . .
C17 C18 C19 121.2(5) . .
C20 C19 C18 123.0(5) . .
C24 C19 C18 122.9(5) . .
C24 C19 C20 114.0(6) . .
C19 C20 H20 118.3 . .
C21 C20 C19 123.3(7) . .
C21 C20 H20 118.3 . .
C20 C21 H21 120.2 . .
C20 C21 C22 119.5(7) . .
C22 C21 H21 120.2 . .
C21 C22 H22 119.8 . .
C21 C22 C23 120.3(7) . .
C23 C22 H22 119.8 . .
C22 C23 H23 120.2 . .
C24 C23 C22 119.5(7) . .
C24 C23 H23 120.2 . .
C19 C24 O4 117.0(5) . .
C23 C24 C19 123.1(6) . .
C23 C24 O4 119.8(6) . .
C26 C25 C27 118.9(4) . 6_575
C26 C25 O5 118.5(4) . .
C27 C25 O5 122.5(4) 6_575 .
C25 C26 H26 120.2 . .
C25 C26 C29 119.6(5) . .
C29 C26 H26 120.2 . .
C25 C27 H27 118.8 6_576 .
N4 C27 C25 122.5(5) . 6_576
N4 C27 H27 118.8 . .
C29 C28 H28 119.1 6_576 .
N4 C28 H28 119.1 . .
N4 C28 C29 121.7(5) . 6_576
C26 C29 H29 120.8 . .
C28 C29 C26 118.4(6) 6_575 .
C28 C29 H29 120.8 6_575 .
C31 C30 O6 112.4(4) . .
C34 C30 C31 120.3(5) . .
C34 C30 O6 127.2(4) . .
C30 C31 H31 119.2 . .
N5 C31 C30 121.6(5) . .
N5 C31 H31 119.2 . .
C33 C32 H32 119.8 . .
N5 C32 H32 119.8 . .
N5 C32 C33 120.4(5) . .
C32 C33 H33 119.0 . .
C34 C33 C32 121.9(5) . .
C34 C33 H33 119.0 . .
C30 C34 C33 117.6(5) . .
C30 C34 H34 121.2 . .
C33 C34 H34 121.2 . .
Cu1 Cl2 Cu1 85.63(4) . 5_677
Cl1 Cu1 Cl2 155.42(6) . .
Cl1 Cu1 Cl2 110.21(6) . 5_677
Cl2 Cu1 Cl2 94.37(4) . 5_677
N4 Cu1 Cl1 89.32(12) . .
N4 Cu1 Cl2 90.79(12) . 5_677
N4 Cu1 Cl2 90.63(12) . .
N5 Cu1 Cl1 89.20(13) . .
N5 Cu1 Cl2 90.49(13) . 5_677
N5 Cu1 Cl2 90.38(13) . .
N5 Cu1 N4 178.31(17) . .
P2 N1 P1 123.2(3) . .
P2 N2 P3 122.7(2) . .
P1 N3 P3 120.8(2) . .
C27 N4 Cu1 119.8(3) . .
C28 N4 C27 118.7(4) . .
C28 N4 Cu1 120.8(3) . .
C31 N5 Cu1 119.4(3) . .
C32 N5 C31 118.1(4) . .
C32 N5 Cu1 122.4(3) . .
C1 O1 P1 120.1(3) . .
C12 O2 P1 119.6(3) . .
C13 O3 P2 121.6(3) . .
C24 O4 P2 119.3(3) . .
C25 O5 P3 119.2(3) . .
C30 O6 P3 129.1(3) . .
N1 P1 N3 118.0(2) . .
N1 P1 O2 112.9(2) . .
N3 P1 O2 104.54(19) . .
O1 P1 N1 104.6(2) . .
O1 P1 N3 112.4(2) . .
O1 P1 O2 103.65(19) . .
N1 P2 N2 116.8(2) . .
N1 P2 O3 113.4(2) . .
N1 P2 O4 105.3(2) . .
N2 P2 O4 111.99(19) . .
O3 P2 N2 104.60(19) . .
O3 P2 O4 104.25(17) . .
N2 P3 N3 117.5(2) . .
N2 P3 O5 109.3(2) . .
N2 P3 O6 113.36(19) . .
N3 P3 O5 110.08(19) . .
N3 P3 O6 106.9(2) . .
O6 P3 O5 97.90(18) . .

loop_
_geom_bond_atom_site_label_1
_geom_bond_atom_site_label_2
_geom_bond_distance
_geom_bond_site_symmetry_2
C1 C2 1.431(8) .
C1 C6 1.338(7) .
C1 O1 1.404(6) .
C2 H2 0.9300 .
C2 C3 1.374(8) .
C3 H3 0.9300 .
C3 C4 1.403(10) .
C4 H4 0.9300 .
C4 C5 1.334(9) .
C5 H5 0.9300 .
C5 C6 1.376(8) .
C6 C7 1.504(8) .
C7 C8 1.373(8) .
C7 C12 1.384(7) .
C8 H8 0.9300 .
C8 C9 1.418(10) .
C9 H9 0.9300 .
C9 C10 1.363(10) .
C10 H10 0.9300 .
C10 C11 1.436(8) .
C11 H11 0.9300 .
C11 C12 1.344(7) .
C12 O2 1.412(6) .
C13 C14 1.358(7) .
C13 C18 1.350(6) .
C13 O3 1.422(5) .
C14 H14 0.9300 .
C14 C15 1.351(7) .
C15 H15 0.9300 .
C15 C16 1.355(9) .
C16 H16 0.9300 .
C16 C17 1.361(8) .
C17 H17 0.9300 .
C17 C18 1.396(7) .
C18 C19 1.478(7) .
C19 C20 1.453(8) .
C19 C24 1.401(7) .
C20 H20 0.9300 .
C20 C21 1.316(9) .
C21 H21 0.9300 .
C21 C22 1.377(11) .
C22 H22 0.9300 .
C22 C23 1.395(10) .
C23 H23 0.9300 .
C23 C24 1.342(8) .
C24 O4 1.405(7) .
C25 C26 1.354(7) .
C25 C27 1.367(6) 6_575
C25 O5 1.374(5) .
C26 H26 0.9300 .
C26 C29 1.394(8) .
C27 C25 1.367(6) 6_576
C27 H27 0.9300 .
C27 N4 1.340(5) .
C28 H28 0.9300 .
C28 C29 1.374(7) 6_576
C28 N4 1.338(6) .
C29 C28 1.374(7) 6_575
C29 H29 0.9300 .
C30 C31 1.378(6) .
C30 C34 1.339(7) .
C30 O6 1.396(5) .
C31 H31 0.9300 .
C31 N5 1.357(6) .
C32 H32 0.9300 .
C32 C33 1.382(8) .
C32 N5 1.320(6) .
C33 H33 0.9300 .
C33 C34 1.353(7) .
C34 H34 0.9300 .
Cl1 Cu1 2.2569(16) .
Cl2 Cu1 2.6683(13) 5_677
Cl2 Cu1 2.3031(14) .
Cu1 Cl2 2.6683(13) 5_677
Cu1 N4 2.011(4) .
Cu1 N5 1.996(4) .
N1 P1 1.567(4) .
N1 P2 1.555(4) .
N2 P2 1.572(4) .
N2 P3 1.572(4) .
N3 P1 1.568(4) .
N3 P3 1.583(4) .
O1 P1 1.558(3) .
O2 P1 1.577(3) .
O3 P2 1.564(3) .
O4 P2 1.572(3) .
O5 P3 1.589(3) .
O6 P3 1.583(3) .

loop_
_geom_torsion_atom_site_label_1
_geom_torsion_atom_site_label_2
_geom_torsion_atom_site_label_3
_geom_torsion_atom_site_label_4
_geom_torsion
_geom_torsion_site_symmetry_1
_geom_torsion_site_symmetry_4
C1 C2 C3 C4 2.6(10) . .
C1 C6 C7 C8 -133.9(6) . .
C1 C6 C7 C12 42.0(8) . .
C1 O1 P1 N1 162.4(4) . .
C1 O1 P1 N3 -68.4(4) . .
C1 O1 P1 O2 43.9(4) . .
C2 C1 C6 C5 -0.6(9) . .
C2 C1 C6 C7 179.7(5) . .
C2 C1 O1 P1 110.2(5) . .
C2 C3 C4 C5 -2.6(11) . .
C3 C4 C5 C6 0.9(11) . .
C4 C5 C6 C1 0.7(9) . .
C4 C5 C6 C7 -179.6(6) . .
C5 C6 C7 C8 46.5(8) . .
C5 C6 C7 C12 -137.6(6) . .
C6 C1 C2 C3 -1.1(9) . .
C6 C1 O1 P1 -74.9(6) . .
C6 C7 C8 C9 178.9(6) . .
C6 C7 C12 C11 -176.4(5) . .
C6 C7 C12 O2 4.3(8) . .
C7 C8 C9 C10 -3.3(11) . .
C7 C12 O2 P1 -74.3(6) . .
C8 C7 C12 C11 -0.4(9) . .
C8 C7 C12 O2 -179.8(5) . .
C8 C9 C10 C11 0.9(12) . .
C9 C10 C11 C12 1.7(10) . .
C10 C11 C12 C7 -2.0(9) . .
C10 C11 C12 O2 177.4(5) . .
C11 C12 O2 P1 106.3(5) . .
C12 C7 C8 C9 3.0(9) . .
C12 O2 P1 N1 -66.7(4) . .
C12 O2 P1 N3 163.9(4) . .
C12 O2 P1 O1 46.0(4) . .
C13 C14 C15 C16 0.0(10) . .
C13 C18 C19 C20 135.9(6) . .
C13 C18 C19 C24 -45.3(8) . .
C13 O3 P2 N1 72.5(4) . .
C13 O3 P2 N2 -159.2(3) . .
C13 O3 P2 O4 -41.5(4) . .
C14 C13 C18 C17 0.4(8) . .
C14 C13 C18 C19 -175.0(5) . .
C14 C13 O3 P2 -115.7(4) . .
C14 C15 C16 C17 -0.1(11) . .
C15 C16 C17 C18 0.3(11) . .
C16 C17 C18 C13 -0.5(9) . .
C16 C17 C18 C19 175.0(6) . .
C17 C18 C19 C20 -39.3(8) . .
C17 C18 C19 C24 139.4(6) . .
C18 C13 C14 C15 -0.2(9) . .
C18 C13 O3 P2 70.2(5) . .
C18 C19 C20 C21 -179.2(7) . .
C18 C19 C24 C23 -178.0(5) . .
C18 C19 C24 O4 -2.7(8) . .
C19 C20 C21 C22 -4.7(12) . .
C19 C24 O4 P2 74.8(5) . .
C20 C19 C24 C23 0.8(8) . .
C20 C19 C24 O4 176.2(5) . .
C20 C21 C22 C23 4.9(13) . .
C21 C22 C23 C24 -2.2(12) . .
C22 C23 C24 C19 -0.6(10) . .
C22 C23 C24 O4 -175.8(6) . .
C23 C24 O4 P2 -109.7(5) . .
C24 C19 C20 C21 1.9(9) . .
C24 O4 P2 N1 -168.0(4) . .
C24 O4 P2 N2 64.1(4) . .
C24 O4 P2 O3 -48.4(4) . .
C25 C26 C29 C28 1.1(9) . 6_575
C25 C27 N4 C28 -2.1(7) 6_576 .
C25 C27 N4 Cu1 168.4(4) 6_576 .
C25 O5 P3 N2 -58.5(4) . .
C25 O5 P3 N3 72.0(4) . .
C25 O5 P3 O6 -176.7(3) . .
C26 C25 O5 P3 119.2(5) . .
C27 C25 C26 C29 1.1(8) 6_575 .
C27 C25 O5 P3 -63.8(6) 6_575 .
C29 C28 N4 C27 -0.2(8) 6_576 .
C29 C28 N4 Cu1 -170.6(5) 6_576 .
C30 C31 N5 C32 2.7(7) . .
C30 C31 N5 Cu1 179.1(4) . .
C30 O6 P3 N2 -31.4(5) . .
C30 O6 P3 N3 -162.5(4) . .
C30 O6 P3 O5 83.7(4) . .
C31 C30 C34 C33 -0.6(9) . .
C31 C30 O6 P3 -178.9(3) . .
C32 C33 C34 C30 0.8(11) . .
C33 C32 N5 C31 -2.4(9) . .
C33 C32 N5 Cu1 -178.7(5) . .
C34 C30 C31 N5 -1.1(8) . .
C34 C30 O6 P3 3.9(8) . .
Cl1 Cu1 N4 C27 -101.8(3) . .
Cl1 Cu1 N4 C28 68.4(4) . .
Cl1 Cu1 N5 C31 -70.0(4) . .
Cl1 Cu1 N5 C32 106.2(4) . .
Cl2 Cu1 N4 C27 148.0(3) 5_677 .
Cl2 Cu1 N4 C27 53.6(3) . .
Cl2 Cu1 N4 C28 -41.8(4) 5_677 .
Cl2 Cu1 N4 C28 -136.1(4) . .
Cl2 Cu1 N5 C31 40.2(4) 5_677 .
Cl2 Cu1 N5 C31 134.6(4) . .
Cl2 Cu1 N5 C32 -49.2(4) . .
Cl2 Cu1 N5 C32 -143.6(4) 5_677 .
Cu1 Cl2 Cu1 Cl1 -179.41(13) 5_677 .
Cu1 Cl2 Cu1 Cl2 0.0 5_677 5_677
Cu1 Cl2 Cu1 N4 90.84(12) 5_677 .
Cu1 Cl2 Cu1 N5 -90.52(13) 5_677 .
N4 Cu1 N5 C31 -99(6) . .
N4 Cu1 N5 C32 77(6) . .
N5 C32 C33 C34 0.7(11) . .
N5 Cu1 N4 C27 -73(6) . .
N5 Cu1 N4 C28 97(6) . .
O1 C1 C2 C3 173.7(5) . .
O1 C1 C6 C5 -175.2(5) . .
O1 C1 C6 C7 5.2(8) . .
O3 C13 C14 C15 -174.2(5) . .
O3 C13 C18 C17 174.3(5) . .
O3 C13 C18 C19 -1.1(7) . .
O5 C25 C26 C29 178.2(5) . .
O6 C30 C31 N5 -178.6(4) . .
O6 C30 C34 C33 176.4(6) . .
P1 N1 P2 N2 -4.7(4) . .
P1 N1 P2 O3 117.0(3) . .
P1 N1 P2 O4 -129.7(3) . .
P1 N3 P3 N2 -11.6(4) . .
P1 N3 P3 O5 -137.6(3) . .
P1 N3 P3 O6 117.1(3) . .
P2 N1 P1 N3 -1.5(4) . .
P2 N1 P1 O1 124.3(3) . .
P2 N1 P1 O2 -123.7(3) . .
P2 N2 P3 N3 5.2(4) . .
P2 N2 P3 O5 131.5(3) . .
P2 N2 P3 O6 -120.4(3) . .
P3 N2 P2 N1 2.7(4) . .
P3 N2 P2 O3 -123.5(3) . .
P3 N2 P2 O4 124.2(3) . .
P3 N3 P1 N1 9.9(4) . .
P3 N3 P1 O1 -112.1(3) . .
P3 N3 P1 O2 136.2(3) . .

loop_
_platon_squeeze_void_nr
_platon_squeeze_void_average_x
_platon_squeeze_void_average_y
_platon_squeeze_void_average_z
_platon_squeeze_void_volume
_platon_squeeze_void_count_electrons
_platon_squeeze_void_content
1 0.186 0.308 0.402 3238 1091 ' '
2 0.250 0.250 0.000 4 0 ' '
3 0.750 0.250 0.500 4 0 ' '
4 0.250 0.750 0.500 4 0 ' '
5 0.750 0.750 0.000 4 0 ' '
